data_4501477
loop_
_publ_author_name
'Wang, Xiu-Jian'
'Cen, Zhong-Min'
'Ni, Qing-Ling'
'Jiang, Xuan-Feng'
'Lian, Heng-Chi'
'Gui, Liu-Cheng'
'Zuo, Hua-Hong'
'Wang, Zuo-Yuan'

_publ_section_title
;
 Synthesis Structures, and Properties of Functional 2-D Lanthanide
 Coordination Polymers [Ln2(dpa)2(C2O4)2(H2O)2]n(dpa =
 2,2&#x2032;-(2-methylbenzimidazolium-1,3-diyl)diacetate, C2O42&#x2212;=
 oxalate, Ln = Nd, Eu, Gd, Tb)
;
_journal_issue 7
_journal_name_full 'Crystal Growth &amp; Design'
_journal_page_first 2960
_journal_paper_doi 10.1021/cg1000045
_journal_volume 10
_journal_year 2010
_chemical_formula_moiety 'C28 H26 N4 O18 Gd2, H2 O'
_chemical_formula_sum 'C28 H28 Gd2 N4 O19'
_chemical_formula_weight 1039.04
_chemical_name_systematic
; 
 ? 
;
_space_group_IT_number 2
_symmetry_cell_setting triclinic
_symmetry_space_group_name_Hall '-P 1'
_symmetry_space_group_name_H-M 'P -1'
_atom_sites_solution_hydrogens geom
_atom_sites_solution_primary direct
_atom_sites_solution_secondary difmap
_audit_creation_method SHELXL-97
_cell_angle_alpha 61.9360(10)
_cell_angle_beta 85.4460(10)
_cell_angle_gamma 70.3960(10)
_cell_formula_units_Z 2
_cell_length_a 10.5037(9)
_cell_length_b 13.3325(11)
_cell_length_c 13.6089(12)
_cell_measurement_temperature 173(2)
_cell_measurement_theta_max 27.00
_cell_measurement_theta_min 2.38
_cell_volume 1577.2(2)
_computing_cell_refinement 'Rapid Auto Version 3.0 (Rigaku 2004)'
_computing_data_collection 'Rapid Auto Version 3.0 (Rigaku 2004)'
_computing_data_reduction 'Rapid Auto Version 3.0 (Rigaku 2004)'
_computing_molecular_graphics 'SHELXTL97 (Sheldrick, 1997), Diamond'
_computing_publication_material 'SHELXTL97 (Sheldrick, 1997)'
_computing_structure_refinement 'SHELXL-97 (Sheldrick, 1997)'
_computing_structure_solution 'SHELXS-97 (Sheldrick, 1990)'
_diffrn_ambient_temperature 173(2)
_diffrn_measured_fraction_theta_full 0.989
_diffrn_measured_fraction_theta_max 0.989
_diffrn_measurement_device_type 'Rigaku Mercury CCD'
_diffrn_measurement_method '\w scans'
_diffrn_radiation_monochromator graphite
_diffrn_radiation_source 'fine-focus sealed tube'
_diffrn_radiation_type MoK\a
_diffrn_radiation_wavelength 0.71073
_diffrn_reflns_av_R_equivalents 0.0223
_diffrn_reflns_av_sigmaI/netI 0.0291
_diffrn_reflns_limit_h_max 12
_diffrn_reflns_limit_h_min -12
_diffrn_reflns_limit_k_max 15
_diffrn_reflns_limit_k_min -15
_diffrn_reflns_limit_l_max 16
_diffrn_reflns_limit_l_min -16
_diffrn_reflns_number 11388
_diffrn_reflns_theta_full 25.00
_diffrn_reflns_theta_max 25.00
_diffrn_reflns_theta_min 1.70
_exptl_absorpt_coefficient_mu 4.265
_exptl_absorpt_correction_T_max 0.5485
_exptl_absorpt_correction_T_min 0.2391
_exptl_absorpt_correction_type multi-scan
_exptl_absorpt_process_details 'Higashi, T. (1995)'
_exptl_crystal_colour colorless
_exptl_crystal_density_diffrn 2.188
_exptl_crystal_density_method 'not measured'
_exptl_crystal_description block
_exptl_crystal_F_000 1008
_exptl_crystal_size_max 0.47
_exptl_crystal_size_mid 0.33
_exptl_crystal_size_min 0.16
_refine_diff_density_max 0.987
_refine_diff_density_min -1.065
_refine_diff_density_rms 0.133
_refine_ls_extinction_method none
_refine_ls_goodness_of_fit_ref 1.106
_refine_ls_hydrogen_treatment constr
_refine_ls_matrix_type full
_refine_ls_number_parameters 478
_refine_ls_number_reflns 5499
_refine_ls_number_restraints 0
_refine_ls_restrained_S_all 1.106
_refine_ls_R_factor_all 0.0256
_refine_ls_R_factor_gt 0.0220
_refine_ls_shift/su_max 0.002
_refine_ls_shift/su_mean 0.000
_refine_ls_structure_factor_coef Fsqd
_refine_ls_weighting_details 'calc w=1/[\s^2^(Fo^2^)+(0.0366P)^2^+1.3596P] where P=(Fo^2^+2Fc^2^)/3'
_refine_ls_weighting_scheme calc
_refine_ls_wR_factor_gt 0.0649
_refine_ls_wR_factor_ref 0.0669
_reflns_number_gt 4857
_reflns_number_total 5499
_reflns_threshold_expression >2sigma(I)
_cod_data_source_file cg1000045_si_004.cif
_cod_data_source_block 1
_cod_original_formula_sum 'C28 H28 N4 O19 Gd2'
_cod_database_code 4501477

loop_
_symmetry_equiv_pos_as_xyz
'x, y, z'
'-x, -y, -z'

loop_
_atom_site_label
_atom_site_type_symbol
_atom_site_fract_x
_atom_site_fract_y
_atom_site_fract_z
_atom_site_U_iso_or_equiv
_atom_site_adp_type
_atom_site_occupancy
_atom_site_symmetry_multiplicity
_atom_site_calc_flag
_atom_site_refinement_flags
Gd1 Gd 0.547878(15) 0.610281(13) 0.343765(13) 0.01185(7) Uani 1 1 d .
Gd2 Gd 0.933551(16) 0.901447(14) 0.162218(13) 0.01213(7) Uani 1 1 d .
O1 O 0.5729(3) 0.4438(2) 0.1901(2) 0.0293(7) Uani 1 1 d .
O2 O 0.6384(2) 0.5900(2) 0.1834(2) 0.0197(6) Uani 1 1 d .
O3 O 0.9121(3) 0.9869(2) -0.0649(2) 0.0255(6) Uani 1 1 d .
O4 O 0.8829(3) 0.8141(2) 0.0455(2) 0.0236(6) Uani 1 1 d .
O5 O 0.8463(3) 0.9466(2) 0.3084(2) 0.0206(6) Uani 1 1 d .
O6 O 0.9204(3) 1.0702(3) 0.3371(3) 0.0392(8) Uani 1 1 d .
O7 O 0.6035(3) 0.5074(2) 0.5564(2) 0.0177(5) Uani 1 1 d .
O8 O 0.5907(3) 0.6981(2) 0.4647(2) 0.0204(6) Uani 1 1 d .
O9 O 0.7028(3) 0.9100(2) 0.1667(2) 0.0200(6) Uani 1 1 d .
O10 O 0.9157(2) 0.7100(2) 0.2838(2) 0.0157(5) Uani 1 1 d .
O11 O 0.5639(2) 0.8018(2) 0.22589(19) 0.0151(5) Uani 1 1 d .
O12 O 0.7769(2) 0.6016(2) 0.3470(2) 0.0196(6) Uani 1 1 d .
O13 O 1.1116(3) 0.8311(2) 0.3078(2) 0.0243(6) Uani 1 1 d .
O14 O 1.1472(2) 0.7621(2) 0.1499(2) 0.0154(5) Uani 1 1 d .
O15 O 1.3334(2) 0.7412(2) 0.3647(2) 0.0165(5) Uani 1 1 d .
O16 O 1.3699(2) 0.6739(2) 0.2040(2) 0.0192(5) Uani 1 1 d .
N1 N 0.6754(3) 0.6653(3) -0.0436(2) 0.0182(7) Uani 1 1 d .
N2 N 0.7764(3) 0.7996(3) -0.1201(2) 0.0152(6) Uani 1 1 d .
N3 N 0.8410(3) 0.8210(3) 0.5444(2) 0.0158(6) Uani 1 1 d .
N4 N 0.7399(3) 0.6869(3) 0.6226(2) 0.0143(6) Uani 1 1 d .
C1 C 0.7916(4) 0.6147(3) -0.0852(3) 0.0179(8) Uani 1 1 d .
C2 C 0.8440(5) 0.5035(3) -0.0850(3) 0.0286(10) Uani 1 1 d .
H2A H 0.8006 0.4445 -0.0520 0.034 Uiso 1 1 calc R
C3 C 0.9621(5) 0.4841(4) -0.1356(4) 0.0363(11) Uani 1 1 d .
H3A H 1.0017 0.4090 -0.1362 0.044 Uiso 1 1 calc R
C4 C 1.0259(4) 0.5703(4) -0.1859(3) 0.0327(10) Uani 1 1 d .
H4A H 1.1067 0.5528 -0.2204 0.039 Uiso 1 1 calc R
C5 C 0.9743(4) 0.6811(4) -0.1868(3) 0.0258(9) Uani 1 1 d .
H5A H 1.0171 0.7403 -0.2212 0.031 Uiso 1 1 calc R
C6 C 0.8556(4) 0.7004(3) -0.1341(3) 0.0161(7) Uani 1 1 d .
C7 C 0.6696(4) 0.7759(3) -0.0658(3) 0.0158(7) Uani 1 1 d .
C8 C 0.5603(4) 0.8600(4) -0.0375(3) 0.0267(9) Uani 1 1 d .
H8A H 0.4944 0.8211 0.0025 0.040 Uiso 1 1 calc R
H8B H 0.5146 0.9335 -0.1064 0.040 Uiso 1 1 calc R
H8C H 0.5996 0.8811 0.0101 0.040 Uiso 1 1 calc R
C9 C 0.5775(4) 0.6051(4) 0.0119(3) 0.0248(9) Uani 1 1 d .
H9A H 0.5821 0.5457 -0.0136 0.030 Uiso 1 1 calc R
H9B H 0.4850 0.6659 -0.0113 0.030 Uiso 1 1 calc R
C10 C 0.6003(4) 0.5401(3) 0.1393(3) 0.0180(8) Uani 1 1 d .
C11 C 0.8123(4) 0.9072(3) -0.1503(3) 0.0215(8) Uani 1 1 d .
H11A H 0.7299 0.9800 -0.1828 0.026 Uiso 1 1 calc R
H11B H 0.8779 0.9151 -0.2076 0.026 Uiso 1 1 calc R
C12 C 0.8748(4) 0.8990(3) -0.0478(3) 0.0164(8) Uani 1 1 d .
C13 C 0.7242(4) 0.8725(3) 0.5847(3) 0.0168(7) Uani 1 1 d .
C14 C 0.6730(4) 0.9840(3) 0.5837(3) 0.0243(9) Uani 1 1 d .
H14A H 0.7176 1.0421 0.5509 0.029 Uiso 1 1 calc R
C15 C 0.5539(5) 1.0053(4) 0.6329(3) 0.0312(10) Uani 1 1 d .
H15A H 0.5153 1.0805 0.6333 0.037 Uiso 1 1 calc R
C16 C 0.4877(4) 0.9201(4) 0.6822(3) 0.0284(9) Uani 1 1 d .
H16A H 0.4058 0.9391 0.7149 0.034 Uiso 1 1 calc R
C17 C 0.5394(4) 0.8081(4) 0.6843(3) 0.0230(8) Uani 1 1 d .
H17C H 0.4957 0.7495 0.7180 0.028 Uiso 1 1 calc R
C18 C 0.6594(3) 0.7878(3) 0.6337(3) 0.0140(7) Uani 1 1 d .
C19 C 0.8470(4) 0.7101(3) 0.5680(3) 0.0158(7) Uani 1 1 d .
C20 C 0.9569(4) 0.6246(3) 0.5415(3) 0.0257(9) Uani 1 1 d .
H20A H 1.0228 0.6632 0.5010 0.039 Uiso 1 1 calc R
H20B H 0.9181 0.6020 0.4950 0.039 Uiso 1 1 calc R
H20C H 1.0024 0.5521 0.6111 0.039 Uiso 1 1 calc R
C21 C 0.9407(4) 0.8798(3) 0.4916(3) 0.0204(8) Uani 1 1 d .
H21A H 1.0281 0.8175 0.4966 0.024 Uiso 1 1 calc R
H21B H 0.9558 0.9196 0.5332 0.024 Uiso 1 1 calc R
C22 C 0.8971(4) 0.9742(3) 0.3683(3) 0.0195(8) Uani 1 1 d .
C23 C 0.7025(4) 0.5805(3) 0.6506(3) 0.0181(8) Uani 1 1 d .
H23A H 0.6449 0.5666 0.7137 0.022 Uiso 1 1 calc R
H23B H 0.7854 0.5082 0.6742 0.022 Uiso 1 1 calc R
C24 C 0.6255(3) 0.5993(3) 0.5495(3) 0.0148(7) Uani 1 1 d .
C25 C 0.6780(3) 0.8141(3) 0.2212(3) 0.0142(7) Uani 1 1 d .
C26 C 0.8012(3) 0.6980(3) 0.2898(3) 0.0146(7) Uani 1 1 d .
C27 C 1.2303(3) 0.7718(3) 0.3027(3) 0.0144(7) Uani 1 1 d .
C28 C 1.2510(3) 0.7317(3) 0.2108(3) 0.0135(7) Uani 1 1 d .
O17 O 0.6802(3) 0.3935(2) 0.4053(2) 0.0238(6) Uani 1 1 d .
H17A H 0.6548 0.3698 0.3647 0.029 Uiso 1 1 d R
H17B H 0.6696 0.3499 0.4730 0.029 Uiso 1 1 d R
O18 O 0.7960(3) 1.1127(2) 0.0658(2) 0.0278(7) Uani 1 1 d .
H18A H 0.8258 1.1500 0.0039 0.033 Uiso 1 1 d R
H18B H 0.7927 1.1468 0.1057 0.033 Uiso 1 1 d R
O19 O 0.7347(4) 1.2520(3) 0.1616(3) 0.0529(9) Uani 1 1 d .
H19A H 0.6873 1.3090 0.1751 0.064 Uiso 1 1 d R
H19B H 0.7902 1.1984 0.2186 0.064 Uiso 1 1 d R

loop_
_atom_site_aniso_label
_atom_site_aniso_U_11
_atom_site_aniso_U_22
_atom_site_aniso_U_33
_atom_site_aniso_U_23
_atom_site_aniso_U_13
_atom_site_aniso_U_12
Gd1 0.01123(10) 0.01065(10) 0.01258(11) -0.00350(8) -0.00103(7) -0.00494(7)
Gd2 0.01146(10) 0.01119(10) 0.01407(11) -0.00503(8) -0.00133(7) -0.00505(7)
O1 0.0358(16) 0.0201(14) 0.0310(16) -0.0093(13) 0.0100(13) -0.0138(12)
O2 0.0146(13) 0.0249(14) 0.0195(14) -0.0105(12) 0.0021(10) -0.0069(11)
O3 0.0282(15) 0.0198(14) 0.0340(16) -0.0117(12) -0.0018(12) -0.0150(12)
O4 0.0301(15) 0.0258(15) 0.0170(14) -0.0068(12) -0.0015(11) -0.0159(12)
O5 0.0141(13) 0.0299(15) 0.0191(13) -0.0142(12) -0.0005(10) -0.0048(11)
O6 0.055(2) 0.0246(15) 0.0339(17) -0.0015(14) -0.0081(15) -0.0250(15)
O7 0.0215(13) 0.0162(13) 0.0195(13) -0.0070(11) -0.0001(10) -0.0126(11)
O8 0.0244(14) 0.0133(13) 0.0199(14) -0.0038(11) -0.0083(11) -0.0059(11)
O9 0.0148(13) 0.0114(12) 0.0296(15) -0.0049(11) -0.0045(11) -0.0050(10)
O10 0.0119(12) 0.0145(12) 0.0166(13) -0.0031(10) -0.0011(10) -0.0055(10)
O11 0.0119(12) 0.0135(12) 0.0158(13) -0.0028(10) -0.0030(9) -0.0048(10)
O12 0.0107(12) 0.0128(13) 0.0292(15) -0.0042(12) -0.0008(10) -0.0049(10)
O13 0.0149(13) 0.0356(16) 0.0271(15) -0.0224(13) -0.0020(11) -0.0019(11)
O14 0.0137(12) 0.0152(12) 0.0171(13) -0.0065(10) -0.0026(10) -0.0056(10)
O15 0.0141(13) 0.0171(12) 0.0178(13) -0.0078(11) -0.0019(10) -0.0044(10)
O16 0.0131(13) 0.0237(14) 0.0201(14) -0.0123(11) -0.0012(10) -0.0019(10)
N1 0.0246(17) 0.0199(16) 0.0112(15) -0.0038(13) 0.0006(12) -0.0140(13)
N2 0.0171(15) 0.0159(15) 0.0153(16) -0.0069(13) -0.0020(12) -0.0085(12)
N3 0.0193(15) 0.0175(15) 0.0113(15) -0.0045(12) 0.0000(12) -0.0103(12)
N4 0.0185(15) 0.0117(14) 0.0149(15) -0.0056(12) -0.0012(12) -0.0081(12)
C1 0.024(2) 0.0178(18) 0.0090(17) -0.0037(15) -0.0052(14) -0.0065(15)
C2 0.053(3) 0.0148(19) 0.016(2) -0.0040(16) -0.0056(18) -0.0119(19)
C3 0.047(3) 0.024(2) 0.026(2) -0.0161(19) -0.014(2) 0.013(2)
C4 0.024(2) 0.040(3) 0.022(2) -0.016(2) -0.0078(17) 0.0070(19)
C5 0.021(2) 0.037(2) 0.017(2) -0.0114(18) -0.0030(16) -0.0084(18)
C6 0.0217(19) 0.0169(18) 0.0088(17) -0.0037(14) -0.0046(14) -0.0078(15)
C7 0.0176(18) 0.0172(18) 0.0124(17) -0.0047(15) -0.0019(14) -0.0082(15)
C8 0.027(2) 0.025(2) 0.024(2) -0.0135(18) -0.0010(17) 0.0005(17)
C9 0.032(2) 0.035(2) 0.020(2) -0.0134(18) 0.0072(16) -0.0264(19)
C10 0.0141(18) 0.0170(18) 0.0211(19) -0.0081(16) 0.0062(14) -0.0055(14)
C11 0.038(2) 0.0166(18) 0.0130(18) -0.0015(15) 0.0002(16) -0.0209(17)
C12 0.0150(18) 0.0158(18) 0.020(2) -0.0098(16) -0.0016(14) -0.0043(14)
C13 0.0210(19) 0.0170(18) 0.0121(18) -0.0056(15) -0.0004(14) -0.0076(15)
C14 0.043(2) 0.0118(18) 0.0155(19) -0.0038(16) -0.0054(17) -0.0090(17)
C15 0.043(3) 0.018(2) 0.023(2) -0.0133(18) -0.0101(18) 0.0081(18)
C16 0.021(2) 0.035(2) 0.022(2) -0.0151(19) -0.0045(16) 0.0020(18)
C17 0.0173(19) 0.031(2) 0.019(2) -0.0105(17) -0.0025(15) -0.0071(16)
C18 0.0141(17) 0.0126(17) 0.0113(17) -0.0038(14) -0.0041(13) -0.0013(14)
C19 0.0185(18) 0.0148(17) 0.0126(17) -0.0041(14) -0.0031(14) -0.0065(14)
C20 0.026(2) 0.023(2) 0.025(2) -0.0148(18) -0.0018(16) 0.0004(17)
C21 0.025(2) 0.027(2) 0.0141(18) -0.0062(16) 0.0016(15) -0.0188(17)
C22 0.0124(17) 0.023(2) 0.022(2) -0.0086(16) 0.0025(14) -0.0069(15)
C23 0.029(2) 0.0119(17) 0.0148(18) -0.0015(15) -0.0029(15) -0.0143(15)
C24 0.0127(17) 0.0172(18) 0.0146(18) -0.0068(16) 0.0001(14) -0.0060(14)
C25 0.0117(18) 0.0150(18) 0.0173(18) -0.0088(15) -0.0016(14) -0.0036(14)
C26 0.0128(18) 0.0150(18) 0.0147(17) -0.0072(15) -0.0015(14) -0.0025(15)
C27 0.0155(18) 0.0115(16) 0.0160(18) -0.0052(14) 0.0010(14) -0.0061(14)
C28 0.0155(18) 0.0089(15) 0.0153(17) -0.0030(14) 0.0014(13) -0.0073(14)
O17 0.0282(15) 0.0180(13) 0.0209(14) -0.0078(11) 0.0056(11) -0.0054(11)
O18 0.0341(16) 0.0178(13) 0.0183(14) -0.0032(11) 0.0101(12) -0.0033(12)
O19 0.063(2) 0.0380(18) 0.050(2) -0.0270(17) -0.0085(17) 0.0041(16)

loop_
_atom_type_symbol
_atom_type_description
_atom_type_scat_dispersion_real
_atom_type_scat_dispersion_imag
_atom_type_scat_source
C C 0.0033 0.0016 'International Tables Vol C Tables 4.2.6.8 and 6.1.1.4'
H H 0.0000 0.0000 'International Tables Vol C Tables 4.2.6.8 and 6.1.1.4'
N N 0.0061 0.0033 'International Tables Vol C Tables 4.2.6.8 and 6.1.1.4'
O O 0.0106 0.0060 'International Tables Vol C Tables 4.2.6.8 and 6.1.1.4'
Gd Gd -0.1653 3.9035 'International Tables Vol C Tables 4.2.6.8 and 6.1.1.4'

loop_
_geom_angle_atom_site_label_1
_geom_angle_atom_site_label_2
_geom_angle_atom_site_label_3
_geom_angle
_geom_angle_site_symmetry_1
_geom_angle_site_symmetry_3
O11 Gd1 O12 69.75(8) . .
O11 Gd1 O2 77.71(8) . .
O12 Gd1 O2 73.01(9) . .
O11 Gd1 O16 83.54(8) . 1_455
O12 Gd1 O16 136.81(9) . 1_455
O2 Gd1 O16 68.43(8) . 1_455
O11 Gd1 O15 78.85(8) . 1_455
O12 Gd1 O15 134.43(8) . 1_455
O2 Gd1 O15 131.61(8) . 1_455
O16 Gd1 O15 67.33(8) 1_455 1_455
O11 Gd1 O7 146.63(8) . 2_666
O12 Gd1 O7 142.02(8) . 2_666
O2 Gd1 O7 115.73(8) . 2_666
O16 Gd1 O7 74.75(9) 1_455 2_666
O15 Gd1 O7 69.56(8) 1_455 2_666
O11 Gd1 O17 139.43(8) . .
O12 Gd1 O17 76.41(9) . .
O2 Gd1 O17 71.42(8) . .
O16 Gd1 O17 107.96(9) 1_455 .
O15 Gd1 O17 141.69(8) 1_455 .
O7 Gd1 O17 72.57(8) 2_666 .
O11 Gd1 O8 71.24(8) . .
O12 Gd1 O8 68.82(9) . .
O2 Gd1 O8 137.03(9) . .
O16 Gd1 O8 133.92(8) 1_455 .
O15 Gd1 O8 70.28(8) 1_455 .
O7 Gd1 O8 106.47(8) 2_666 .
O17 Gd1 O8 116.39(8) . .
O11 Gd1 O7 121.48(8) . .
O12 Gd1 O7 81.21(9) . .
O2 Gd1 O7 139.82(8) . .
O16 Gd1 O7 141.85(8) 1_455 .
O15 Gd1 O7 88.34(8) 1_455 .
O7 Gd1 O7 69.20(9) 2_666 .
O17 Gd1 O7 72.91(8) . .
O8 Gd1 O7 50.86(8) . .
O11 Gd1 C24 95.32(9) . .
O12 Gd1 C24 70.18(10) . .
O2 Gd1 C24 142.62(9) . .
O16 Gd1 C24 148.09(9) 1_455 .
O15 Gd1 C24 81.11(9) 1_455 .
O7 Gd1 C24 90.32(9) 2_666 .
O17 Gd1 C24 93.62(9) . .
O8 Gd1 C24 25.06(9) . .
O7 Gd1 C24 26.18(9) . .
O10 Gd2 O5 83.80(9) . .
O10 Gd2 O9 68.90(8) . .
O5 Gd2 O9 73.31(9) . .
O10 Gd2 O18 140.91(9) . .
O5 Gd2 O18 76.04(9) . .
O9 Gd2 O18 73.33(9) . .
O10 Gd2 O14 77.06(8) . .
O5 Gd2 O14 132.42(8) . .
O9 Gd2 O14 134.58(8) . .
O18 Gd2 O14 140.14(8) . .
O10 Gd2 O13 81.18(9) . .
O5 Gd2 O13 68.09(8) . .
O9 Gd2 O13 133.07(9) . .
O18 Gd2 O13 119.88(9) . .
O14 Gd2 O13 66.17(8) . .
O10 Gd2 O3 145.78(9) . 2_775
O5 Gd2 O3 109.95(9) . 2_775
O9 Gd2 O3 144.31(9) . 2_775
O18 Gd2 O3 73.24(9) . 2_775
O14 Gd2 O3 70.62(8) . 2_775
O13 Gd2 O3 75.84(9) . 2_775
O10 Gd2 O4 71.28(9) . .
O5 Gd2 O4 140.21(9) . .
O9 Gd2 O4 69.02(9) . .
O18 Gd2 O4 104.29(9) . .
O14 Gd2 O4 72.19(8) . .
O13 Gd2 O4 134.08(9) . .
O3 Gd2 O4 108.00(9) 2_775 .
O10 Gd2 O3 120.02(8) . .
O5 Gd2 O3 144.11(8) . .
O9 Gd2 O3 89.89(9) . .
O18 Gd2 O3 68.73(8) . .
O14 Gd2 O3 81.77(8) . .
O13 Gd2 O3 136.93(9) . .
O3 Gd2 O3 66.51(10) 2_775 .
O4 Gd2 O3 48.83(8) . .
O10 Gd2 C12 95.14(9) . .
O5 Gd2 C12 147.56(9) . .
O9 Gd2 C12 76.09(10) . .
O18 Gd2 C12 85.16(9) . .
O14 Gd2 C12 78.02(9) . .
O13 Gd2 C12 143.96(9) . .
O3 Gd2 C12 89.01(10) 2_775 .
O4 Gd2 C12 23.89(9) . .
O3 Gd2 C12 25.17(9) . .
C10 O2 Gd1 124.9(2) . .
C12 O3 Gd2 145.0(2) . 2_775
C12 O3 Gd2 88.3(2) . .
Gd2 O3 Gd2 113.49(10) 2_775 .
C12 O4 Gd2 99.1(2) . .
C22 O5 Gd2 131.0(2) . .
C24 O7 Gd1 136.4(2) . 2_666
C24 O7 Gd1 91.6(2) . .
Gd1 O7 Gd1 110.80(9) 2_666 .
C24 O8 Gd1 93.1(2) . .
C25 O9 Gd2 118.5(2) . .
C26 O10 Gd2 118.7(2) . .
C25 O11 Gd1 118.5(2) . .
C26 O12 Gd1 117.6(2) . .
C27 O13 Gd2 120.0(2) . .
C28 O14 Gd2 119.7(2) . .
C27 O15 Gd1 118.4(2) . 1_655
C28 O16 Gd1 119.8(2) . 1_655
C7 N1 C1 108.7(3) . .
C7 N1 C9 127.2(3) . .
C1 N1 C9 124.0(3) . .
C7 N2 C6 109.1(3) . .
C7 N2 C11 125.5(3) . .
C6 N2 C11 125.1(3) . .
C19 N3 C13 108.7(3) . .
C19 N3 C21 127.4(3) . .
C13 N3 C21 123.8(3) . .
C19 N4 C18 109.1(3) . .
C19 N4 C23 125.1(3) . .
C18 N4 C23 125.2(3) . .
C6 C1 C2 121.5(4) . .
C6 C1 N1 106.6(3) . .
C2 C1 N1 132.0(4) . .
C3 C2 C1 116.2(4) . .
C3 C2 H2A 121.9 . .
C1 C2 H2A 121.9 . .
C2 C3 C4 122.5(4) . .
C2 C3 H3A 118.7 . .
C4 C3 H3A 118.7 . .
C5 C4 C3 121.6(4) . .
C5 C4 H4A 119.2 . .
C3 C4 H4A 119.2 . .
C4 C5 C6 116.0(4) . .
C4 C5 H5A 122.0 . .
C6 C5 H5A 122.0 . .
C1 C6 N2 106.4(3) . .
C1 C6 C5 122.1(4) . .
N2 C6 C5 131.5(4) . .
N2 C7 N1 109.2(3) . .
N2 C7 C8 125.4(3) . .
N1 C7 C8 125.4(3) . .
C7 C8 H8A 109.5 . .
C7 C8 H8B 109.5 . .
H8A C8 H8B 109.5 . .
C7 C8 H8C 109.5 . .
H8A C8 H8C 109.5 . .
H8B C8 H8C 109.5 . .
N1 C9 C10 114.0(3) . .
N1 C9 H9A 108.8 . .
C10 C9 H9A 108.8 . .
N1 C9 H9B 108.8 . .
C10 C9 H9B 108.8 . .
H9A C9 H9B 107.7 . .
O2 C10 O1 126.1(3) . .
O2 C10 C9 116.9(3) . .
O1 C10 C9 116.9(3) . .
N2 C11 C12 111.0(3) . .
N2 C11 H11A 109.4 . .
C12 C11 H11A 109.4 . .
N2 C11 H11B 109.4 . .
C12 C11 H11B 109.4 . .
H11A C11 H11B 108.0 . .
O4 C12 O3 122.7(3) . .
O4 C12 C11 121.0(3) . .
O3 C12 C11 116.3(3) . .
O4 C12 Gd2 57.04(19) . .
O3 C12 Gd2 66.55(19) . .
C11 C12 Gd2 167.4(3) . .
C18 C13 C14 121.6(4) . .
C18 C13 N3 106.9(3) . .
C14 C13 N3 131.5(4) . .
C15 C14 C13 116.2(4) . .
C15 C14 H14A 121.9 . .
C13 C14 H14A 121.9 . .
C14 C15 C16 122.5(4) . .
C14 C15 H15A 118.8 . .
C16 C15 H15A 118.8 . .
C17 C16 C15 121.5(4) . .
C17 C16 H16A 119.3 . .
C15 C16 H16A 119.3 . .
C16 C17 C18 115.7(4) . .
C16 C17 H17C 122.2 . .
C18 C17 H17C 122.2 . .
C13 C18 C17 122.6(3) . .
C13 C18 N4 106.2(3) . .
C17 C18 N4 131.1(3) . .
N3 C19 N4 109.1(3) . .
N3 C19 C20 125.5(3) . .
N4 C19 C20 125.3(3) . .
C19 C20 H20A 109.5 . .
C19 C20 H20B 109.5 . .
H20A C20 H20B 109.5 . .
C19 C20 H20C 109.5 . .
H20A C20 H20C 109.5 . .
H20B C20 H20C 109.5 . .
N3 C21 C22 113.0(3) . .
N3 C21 H21A 109.0 . .
C22 C21 H21A 109.0 . .
N3 C21 H21B 109.0 . .
C22 C21 H21B 109.0 . .
H21A C21 H21B 107.8 . .
O6 C22 O5 126.4(4) . .
O6 C22 C21 116.0(3) . .
O5 C22 C21 117.6(3) . .
N4 C23 C24 110.1(3) . .
N4 C23 H23A 109.6 . .
C24 C23 H23A 109.6 . .
N4 C23 H23B 109.6 . .
C24 C23 H23B 109.6 . .
H23A C23 H23B 108.1 . .
O8 C24 O7 122.6(3) . .
O8 C24 C23 120.4(3) . .
O7 C24 C23 117.0(3) . .
O8 C24 Gd1 61.87(19) . .
O7 C24 Gd1 62.20(18) . .
C23 C24 Gd1 165.5(2) . .
O9 C25 O11 126.5(3) . .
O9 C25 C26 116.7(3) . .
O11 C25 C26 116.9(3) . .
O12 C26 O10 125.9(3) . .
O12 C26 C25 117.2(3) . .
O10 C26 C25 116.9(3) . .
O13 C27 O15 126.5(3) . .
O13 C27 C28 116.3(3) . .
O15 C27 C28 117.3(3) . .
O16 C28 O14 126.7(3) . .
O16 C28 C27 116.6(3) . .
O14 C28 C27 116.6(3) . .
Gd1 O17 H17A 110.5 . .
Gd1 O17 H17B 110.7 . .
H17A O17 H17B 108.8 . .
Gd2 O18 H18A 111.4 . .
Gd2 O18 H18B 111.3 . .
H18A O18 H18B 109.3 . .
H19A O19 H19B 108.5 . .

loop_
_geom_bond_atom_site_label_1
_geom_bond_atom_site_label_2
_geom_bond_distance
_geom_bond_site_symmetry_2
Gd1 O11 2.348(2) .
Gd1 O12 2.373(2) .
Gd1 O2 2.407(2) .
Gd1 O16 2.411(2) 1_455
Gd1 O15 2.435(2) 1_455
Gd1 O7 2.482(2) 2_666
Gd1 O17 2.489(2) .
Gd1 O8 2.562(3) .
Gd1 O7 2.568(2) .
Gd1 C24 2.902(3) .
Gd2 O10 2.364(2) .
Gd2 O5 2.372(2) .
Gd2 O9 2.385(3) .
Gd2 O18 2.416(2) .
Gd2 O14 2.440(2) .
Gd2 O13 2.442(3) .
Gd2 O3 2.454(3) 2_775
Gd2 O4 2.540(3) .
Gd2 O3 2.744(3) .
Gd2 C12 2.989(4) .
O1 C10 1.260(4) .
O2 C10 1.248(4) .
O3 C12 1.272(4) .
O3 Gd2 2.454(3) 2_775
O4 C12 1.226(5) .
O5 C22 1.252(4) .
O6 C22 1.250(5) .
O7 C24 1.281(4) .
O7 Gd1 2.482(2) 2_666
O8 C24 1.231(4) .
O9 C25 1.246(4) .
O10 C26 1.257(4) .
O11 C25 1.257(4) .
O12 C26 1.252(4) .
O13 C27 1.249(4) .
O14 C28 1.253(4) .
O15 C27 1.256(4) .
O15 Gd1 2.435(2) 1_655
O16 C28 1.251(4) .
O16 Gd1 2.411(2) 1_655
N1 C7 1.340(5) .
N1 C1 1.401(5) .
N1 C9 1.461(5) .
N2 C7 1.338(5) .
N2 C6 1.397(5) .
N2 C11 1.467(4) .
N3 C19 1.337(5) .
N3 C13 1.400(5) .
N3 C21 1.459(5) .
N4 C19 1.341(5) .
N4 C18 1.398(4) .
N4 C23 1.468(4) .
C1 C6 1.389(5) .
C1 C2 1.398(5) .
C2 C3 1.377(6) .
C2 H2A 0.9500 .
C3 C4 1.394(7) .
C3 H3A 0.9500 .
C4 C5 1.386(6) .
C4 H4A 0.9500 .
C5 C6 1.397(5) .
C5 H5A 0.9500 .
C7 C8 1.482(5) .
C8 H8A 0.9800 .
C8 H8B 0.9800 .
C8 H8C 0.9800 .
C9 C10 1.525(5) .
C9 H9A 0.9900 .
C9 H9B 0.9900 .
C11 C12 1.530(5) .
C11 H11A 0.9900 .
C11 H11B 0.9900 .
C13 C18 1.386(5) .
C13 C14 1.395(5) .
C14 C15 1.379(6) .
C14 H14A 0.9500 .
C15 C16 1.401(7) .
C15 H15A 0.9500 .
C16 C17 1.394(6) .
C16 H16A 0.9500 .
C17 C18 1.395(5) .
C17 H17C 0.9500 .
C19 C20 1.482(5) .
C20 H20A 0.9800 .
C20 H20B 0.9800 .
C20 H20C 0.9800 .
C21 C22 1.535(5) .
C21 H21A 0.9900 .
C21 H21B 0.9900 .
C23 C24 1.525(5) .
C23 H23A 0.9900 .
C23 H23B 0.9900 .
C25 C26 1.559(5) .
C27 C28 1.551(5) .
O17 H17A 0.8500 .
O17 H17B 0.8501 .
O18 H18A 0.8500 .
O18 H18B 0.8500 .
O19 H19A 0.8499 .
O19 H19B 0.8500 .

loop_
_geom_hbond_atom_site_label_D
_geom_hbond_atom_site_label_H
_geom_hbond_atom_site_label_A
_geom_hbond_distance_DH
_geom_hbond_distance_HA
_geom_hbond_distance_DA
_geom_hbond_angle_DHA
_geom_hbond_site_symmetry_A
O17 H17A O1 0.85 2.21 2.910(4) 139.0 .
O17 H17B O15 0.85 1.96 2.802(4) 170.5 2_766
O18 H18A O14 0.85 1.91 2.746(3) 166.4 2_775
O18 H18B O19 0.85 1.81 2.628(4) 161.2 .
O19 H19A O1 0.85 1.89 2.737(4) 174.1 1_565
O19 H19B O6 0.85 1.89 2.739(4) 174.2 .

loop_
_geom_torsion_atom_site_label_1
_geom_torsion_atom_site_label_2
_geom_torsion_atom_site_label_3
_geom_torsion_atom_site_label_4
_geom_torsion
_geom_torsion_site_symmetry_1
_geom_torsion_site_symmetry_4
O11 Gd1 O2 C10 -136.9(3) . .
O12 Gd1 O2 C10 150.7(3) . .
O16 Gd1 O2 C10 -49.1(3) 1_455 .
O15 Gd1 O2 C10 -74.2(3) 1_455 .
O7 Gd1 O2 C10 10.6(3) 2_666 .
O17 Gd1 O2 C10 69.7(3) . .
O8 Gd1 O2 C10 178.8(2) . .
O7 Gd1 O2 C10 98.3(3) . .
C24 Gd1 O2 C10 140.5(3) . .
O10 Gd2 O3 C12 9.5(2) . .
O5 Gd2 O3 C12 -116.4(2) . .
O9 Gd2 O3 C12 -55.9(2) . .
O18 Gd2 O3 C12 -128.0(2) . .
O14 Gd2 O3 C12 79.3(2) . .
O13 Gd2 O3 C12 120.5(2) . .
O3 Gd2 O3 C12 151.7(3) 2_775 .
O4 Gd2 O3 C12 5.83(19) . .
O10 Gd2 O3 Gd2 -142.20(9) . 2_775
O5 Gd2 O3 Gd2 91.94(16) . 2_775
O9 Gd2 O3 Gd2 152.43(11) . 2_775
O18 Gd2 O3 Gd2 80.32(12) . 2_775
O14 Gd2 O3 Gd2 -72.37(11) . 2_775
O13 Gd2 O3 Gd2 -31.17(17) . 2_775
O3 Gd2 O3 Gd2 0.0 2_775 2_775
O4 Gd2 O3 Gd2 -145.87(16) . 2_775
C12 Gd2 O3 Gd2 -151.7(3) . 2_775
O10 Gd2 O4 C12 177.2(2) . .
O5 Gd2 O4 C12 123.0(2) . .
O9 Gd2 O4 C12 103.3(2) . .
O18 Gd2 O4 C12 37.8(2) . .
O14 Gd2 O4 C12 -100.8(2) . .
O13 Gd2 O4 C12 -126.4(2) . .
O3 Gd2 O4 C12 -38.9(2) 2_775 .
O3 Gd2 O4 C12 -6.1(2) . .
O10 Gd2 O5 C22 117.2(3) . .
O9 Gd2 O5 C22 -173.0(3) . .
O18 Gd2 O5 C22 -96.6(3) . .
O14 Gd2 O5 C22 51.0(4) . .
O13 Gd2 O5 C22 34.2(3) . .
O3 Gd2 O5 C22 -30.5(3) 2_775 .
O4 Gd2 O5 C22 167.8(3) . .
O3 Gd2 O5 C22 -107.7(3) . .
C12 Gd2 O5 C22 -153.0(3) . .
O11 Gd1 O7 C24 2.8(2) . .
O12 Gd1 O7 C24 62.4(2) . .
O2 Gd1 O7 C24 112.5(2) . .
O16 Gd1 O7 C24 -121.7(2) 1_455 .
O15 Gd1 O7 C24 -73.1(2) 1_455 .
O7 Gd1 O7 C24 -141.8(2) 2_666 .
O17 Gd1 O7 C24 140.8(2) . .
O8 Gd1 O7 C24 -7.37(19) . .
O11 Gd1 O7 Gd1 144.58(9) . 2_666
O12 Gd1 O7 Gd1 -155.77(11) . 2_666
O2 Gd1 O7 Gd1 -105.66(13) . 2_666
O16 Gd1 O7 Gd1 20.13(18) 1_455 2_666
O15 Gd1 O7 Gd1 68.74(10) 1_455 2_666
O7 Gd1 O7 Gd1 0.0 2_666 2_666
O17 Gd1 O7 Gd1 -77.38(10) . 2_666
O8 Gd1 O7 Gd1 134.44(14) . 2_666
C24 Gd1 O7 Gd1 141.8(2) . 2_666
O11 Gd1 O8 C24 -163.2(2) . .
O12 Gd1 O8 C24 -88.3(2) . .
O2 Gd1 O8 C24 -117.2(2) . .
O16 Gd1 O8 C24 136.3(2) 1_455 .
O15 Gd1 O8 C24 112.3(2) 1_455 .
O7 Gd1 O8 C24 51.8(2) 2_666 .
O17 Gd1 O8 C24 -26.6(2) . .
O7 Gd1 O8 C24 7.68(19) . .
O10 Gd2 O9 C25 -4.9(2) . .
O5 Gd2 O9 C25 -94.6(3) . .
O18 Gd2 O9 C25 -174.7(3) . .
O14 Gd2 O9 C25 39.3(3) . .
O13 Gd2 O9 C25 -59.1(3) . .
O3 Gd2 O9 C25 164.2(2) 2_775 .
O4 Gd2 O9 C25 72.3(3) . .
O3 Gd2 O9 C25 117.6(3) . .
C12 Gd2 O9 C25 96.3(3) . .
O5 Gd2 O10 C26 79.0(2) . .
O9 Gd2 O10 C26 4.5(2) . .
O18 Gd2 O10 C26 20.2(3) . .
O14 Gd2 O10 C26 -144.9(3) . .
O13 Gd2 O10 C26 147.7(2) . .
O3 Gd2 O10 C26 -164.3(2) 2_775 .
O4 Gd2 O10 C26 -69.6(2) . .
O3 Gd2 O10 C26 -72.5(3) . .
C12 Gd2 O10 C26 -68.4(2) . .
O12 Gd1 O11 C25 -2.7(2) . .
O2 Gd1 O11 C25 -78.9(2) . .
O16 Gd1 O11 C25 -148.2(2) 1_455 .
O15 Gd1 O11 C25 143.7(2) 1_455 .
O7 Gd1 O11 C25 162.6(2) 2_666 .
O17 Gd1 O11 C25 -38.0(3) . .
O8 Gd1 O11 C25 70.9(2) . .
O7 Gd1 O11 C25 62.6(3) . .
C24 Gd1 O11 C25 63.9(2) . .
O11 Gd1 O12 C26 1.6(2) . .
O2 Gd1 O12 C26 84.4(3) . .
O16 Gd1 O12 C26 56.9(3) 1_455 .
O15 Gd1 O12 C26 -47.9(3) 1_455 .
O7 Gd1 O12 C26 -165.3(2) 2_666 .
O17 Gd1 O12 C26 158.8(3) . .
O8 Gd1 O12 C26 -75.5(3) . .
O7 Gd1 O12 C26 -126.8(3) . .
C24 Gd1 O12 C26 -102.2(3) . .
O10 Gd2 O13 C27 88.7(3) . .
O5 Gd2 O13 C27 175.5(3) . .
O9 Gd2 O13 C27 138.6(2) . .
O18 Gd2 O13 C27 -126.6(3) . .
O14 Gd2 O13 C27 9.0(3) . .
O3 Gd2 O13 C27 -65.8(3) 2_775 .
O4 Gd2 O13 C27 35.7(3) . .
O3 Gd2 O13 C27 -36.5(3) . .
C12 Gd2 O13 C27 2.1(4) . .
O10 Gd2 O14 C28 -95.0(2) . .
O5 Gd2 O14 C28 -26.1(3) . .
O9 Gd2 O14 C28 -136.8(2) . .
O18 Gd2 O14 C28 99.7(3) . .
O13 Gd2 O14 C28 -9.0(2) . .
O3 Gd2 O14 C28 73.6(2) 2_775 .
O4 Gd2 O14 C28 -169.2(3) . .
O3 Gd2 O14 C28 141.5(2) . .
C12 Gd2 O14 C28 166.8(3) . .
C7 N1 C1 C6 -0.3(4) . .
C9 N1 C1 C6 178.4(3) . .
C7 N1 C1 C2 -179.4(4) . .
C9 N1 C1 C2 -0.7(6) . .
C6 C1 C2 C3 0.2(6) . .
N1 C1 C2 C3 179.2(4) . .
C1 C2 C3 C4 -0.9(6) . .
C2 C3 C4 C5 0.7(6) . .
C3 C4 C5 C6 0.3(6) . .
C2 C1 C6 N2 179.5(3) . .
N1 C1 C6 N2 0.2(4) . .
C2 C1 C6 C5 0.8(5) . .
N1 C1 C6 C5 -178.5(3) . .
C7 N2 C6 C1 -0.1(4) . .
C11 N2 C6 C1 174.3(3) . .
C7 N2 C6 C5 178.4(4) . .
C11 N2 C6 C5 -7.2(6) . .
C4 C5 C6 C1 -1.0(5) . .
C4 C5 C6 N2 -179.3(4) . .
C6 N2 C7 N1 -0.1(4) . .
C11 N2 C7 N1 -174.4(3) . .
C6 N2 C7 C8 -178.5(3) . .
C11 N2 C7 C8 7.2(6) . .
C1 N1 C7 N2 0.2(4) . .
C9 N1 C7 N2 -178.4(3) . .
C1 N1 C7 C8 178.6(3) . .
C9 N1 C7 C8 0.0(6) . .
C7 N1 C9 C10 -84.8(5) . .
C1 N1 C9 C10 96.7(4) . .
Gd1 O2 C10 O1 -41.2(5) . .
Gd1 O2 C10 C9 135.3(3) . .
N1 C9 C10 O2 37.4(5) . .
N1 C9 C10 O1 -145.7(3) . .
C7 N2 C11 C12 75.3(5) . .
C6 N2 C11 C12 -98.2(4) . .
Gd2 O4 C12 O3 11.9(4) . .
Gd2 O4 C12 C11 -165.4(3) . .
Gd2 O3 C12 O4 119.9(4) 2_775 .
Gd2 O3 C12 O4 -10.8(4) . .
Gd2 O3 C12 C11 -62.8(5) 2_775 .
Gd2 O3 C12 C11 166.5(3) . .
Gd2 O3 C12 Gd2 130.7(4) 2_775 .
N2 C11 C12 O4 -3.9(5) . .
N2 C11 C12 O3 178.7(3) . .
N2 C11 C12 Gd2 -81.1(12) . .
O10 Gd2 C12 O4 -2.6(2) . .
O5 Gd2 C12 O4 -89.2(3) . .
O9 Gd2 C12 O4 -69.4(2) . .
O18 Gd2 C12 O4 -143.4(2) . .
O14 Gd2 C12 O4 73.0(2) . .
O13 Gd2 C12 O4 79.4(3) . .
O3 Gd2 C12 O4 143.3(2) 2_775 .
O3 Gd2 C12 O4 169.1(4) . .
O10 Gd2 C12 O3 -171.8(2) . .
O5 Gd2 C12 O3 101.7(2) . .
O9 Gd2 C12 O3 121.5(2) . .
O18 Gd2 C12 O3 47.5(2) . .
O14 Gd2 C12 O3 -96.2(2) . .
O13 Gd2 C12 O3 -89.7(2) . .
O3 Gd2 C12 O3 -25.8(2) 2_775 .
O4 Gd2 C12 O3 -169.1(4) . .
O10 Gd2 C12 C11 82.4(11) . .
O5 Gd2 C12 C11 -4.1(12) . .
O9 Gd2 C12 C11 15.6(11) . .
O18 Gd2 C12 C11 -58.4(11) . .
O14 Gd2 C12 C11 158.0(11) . .
O13 Gd2 C12 C11 164.5(11) . .
O3 Gd2 C12 C11 -131.6(11) 2_775 .
O4 Gd2 C12 C11 85.0(11) . .
O3 Gd2 C12 C11 -105.8(12) . .
C19 N3 C13 C18 -0.1(4) . .
C21 N3 C13 C18 -177.0(3) . .
C19 N3 C13 C14 178.5(4) . .
C21 N3 C13 C14 1.6(6) . .
C18 C13 C14 C15 -0.7(5) . .
N3 C13 C14 C15 -179.2(4) . .
C13 C14 C15 C16 0.5(6) . .
C14 C15 C16 C17 0.1(6) . .
C15 C16 C17 C18 -0.5(6) . .
C14 C13 C18 C17 0.4(6) . .
N3 C13 C18 C17 179.1(3) . .
C14 C13 C18 N4 -178.2(3) . .
N3 C13 C18 N4 0.6(4) . .
C16 C17 C18 C13 0.3(5) . .
C16 C17 C18 N4 178.4(4) . .
C19 N4 C18 C13 -0.9(4) . .
C23 N4 C18 C13 -172.3(3) . .
C19 N4 C18 C17 -179.3(4) . .
C23 N4 C18 C17 9.3(6) . .
C13 N3 C19 N4 -0.5(4) . .
C21 N3 C19 N4 176.2(3) . .
C13 N3 C19 C20 -178.6(3) . .
C21 N3 C19 C20 -1.8(6) . .
C18 N4 C19 N3 0.9(4) . .
C23 N4 C19 N3 172.3(3) . .
C18 N4 C19 C20 179.0(3) . .
C23 N4 C19 C20 -9.6(6) . .
C19 N3 C21 C22 103.4(4) . .
C13 N3 C21 C22 -80.3(4) . .
Gd2 O5 C22 O6 68.7(5) . .
Gd2 O5 C22 C21 -108.7(3) . .
N3 C21 C22 O6 138.4(4) . .
N3 C21 C22 O5 -43.9(5) . .
C19 N4 C23 C24 -81.1(4) . .
C18 N4 C23 C24 89.0(4) . .
Gd1 O8 C24 O7 -14.3(4) . .
Gd1 O8 C24 C23 163.5(3) . .
Gd1 O7 C24 O8 -108.8(4) 2_666 .
Gd1 O7 C24 O8 14.2(4) . .
Gd1 O7 C24 C23 73.3(4) 2_666 .
Gd1 O7 C24 C23 -163.7(3) . .
Gd1 O7 C24 Gd1 -123.0(3) 2_666 .
N4 C23 C24 O8 -7.7(5) . .
N4 C23 C24 O7 170.2(3) . .
N4 C23 C24 Gd1 87.2(10) . .
O11 Gd1 C24 O8 16.0(2) . .
O12 Gd1 C24 O8 82.2(2) . .
O2 Gd1 C24 O8 92.6(2) . .
O16 Gd1 C24 O8 -70.3(3) 1_455 .
O15 Gd1 C24 O8 -61.9(2) 1_455 .
O7 Gd1 C24 O8 -131.1(2) 2_666 .
O17 Gd1 C24 O8 156.3(2) . .
O7 Gd1 C24 O8 -166.4(3) . .
O11 Gd1 C24 O7 -177.63(19) . .
O12 Gd1 C24 O7 -111.4(2) . .
O2 Gd1 C24 O7 -100.9(2) . .
O16 Gd1 C24 O7 96.1(2) 1_455 .
O15 Gd1 C24 O7 104.6(2) 1_455 .
O7 Gd1 C24 O7 35.3(2) 2_666 .
O17 Gd1 C24 O7 -37.2(2) . .
O8 Gd1 C24 O7 166.4(3) . .
O11 Gd1 C24 C23 -87.1(10) . .
O12 Gd1 C24 C23 -20.9(10) . .
O2 Gd1 C24 C23 -10.4(10) . .
O16 Gd1 C24 C23 -173.4(9) 1_455 .
O15 Gd1 C24 C23 -164.9(10) 1_455 .
O7 Gd1 C24 C23 125.8(10) 2_666 .
O17 Gd1 C24 C23 53.3(10) . .
O8 Gd1 C24 C23 -103.1(10) . .
O7 Gd1 C24 C23 90.5(10) . .
Gd2 O9 C25 O11 -174.8(3) . .
Gd2 O9 C25 C26 4.8(4) . .
Gd1 O11 C25 O9 -176.9(3) . .
Gd1 O11 C25 C26 3.4(4) . .
Gd1 O12 C26 O10 178.4(3) . .
Gd1 O12 C26 C25 -0.5(4) . .
Gd2 O10 C26 O12 177.2(3) . .
Gd2 O10 C26 C25 -3.9(4) . .
O9 C25 C26 O12 178.3(3) . .
O11 C25 C26 O12 -2.0(5) . .
O9 C25 C26 O10 -0.7(5) . .
O11 C25 C26 O10 179.0(3) . .
Gd2 O13 C27 O15 172.0(3) . .
Gd2 O13 C27 C28 -8.3(4) . .
Gd1 O15 C27 O13 174.7(3) 1_655 .
Gd1 O15 C27 C28 -4.9(4) 1_655 .
Gd1 O16 C28 O14 -173.9(3) 1_655 .
Gd1 O16 C28 C27 7.2(4) 1_655 .
Gd2 O14 C28 O16 -170.4(3) . .
Gd2 O14 C28 C27 8.5(4) . .
O13 C27 C28 O16 178.9(3) . .
O15 C27 C28 O16 -1.4(5) . .
O13 C27 C28 O14 -0.1(5) . .
O15 C27 C28 O14 179.6(3) . .
